data_2004172
loop_
_publ_author_name
'Saito, H.'
'Eda, M.'
'Sugio, S.'
'Ueda, Y.'

_publ_section_title
;Chiral
 <i>N</i>-(6-Amino-3-pyridyl)-<i>N</i>'-bicycloalkyl-<i>N</i>''-cyanoguanidine
 Derivative: a Novel Potassium-Channel Opener
;
_journal_issue 11
_journal_name_full 'Acta Crystallographica Section C'
_journal_page_first 2331
_journal_page_last 2333
_journal_paper_doi 10.1107/S010827019500031X
_journal_volume 51
_journal_year 1995
_chemical_formula_moiety 'C16 H21 N7'
_chemical_formula_sum 'C16 H21 N7'
_chemical_formula_weight 311.39
_space_group_IT_number 4
_symmetry_cell_setting monoclinic
_symmetry_space_group_name_Hall 'P 2yb'
_symmetry_space_group_name_H-M 'P 1 21 1'
_atom_type_scat_source IntTabIV
_cell_angle_alpha 90.
_cell_angle_beta 99.755(8)
_cell_angle_gamma 90
_cell_formula_units_Z 2
_cell_length_a 10.427(1)
_cell_length_b 7.197(1)
_cell_length_c 11.805(1)
_cell_measurement_reflns_used 25
_cell_measurement_temperature 296
_cell_measurement_theta_max 29.85
_cell_measurement_theta_min 28.85
_cell_volume 873.08(17)
_diffrn_measurement_device 'Rigaku AFC-7R'
_diffrn_measurement_method \w-2\q
_diffrn_radiation_type CuK\a
_diffrn_radiation_wavelength 1.5418
_diffrn_reflns_av_R_equivalents 0.012
_diffrn_reflns_limit_h_max 11
_diffrn_reflns_limit_h_min -11
_diffrn_reflns_limit_k_max 0
_diffrn_reflns_limit_k_min -8
_diffrn_reflns_limit_l_max 13
_diffrn_reflns_limit_l_min 0
_diffrn_reflns_number 1494
_diffrn_reflns_theta_max 60.05
_diffrn_standards_decay_% none
_diffrn_standards_interval_count 150
_diffrn_standards_number 3
_exptl_absorpt_coefficient_mu 0.610
_exptl_absorpt_correction_T_max 1.0000
_exptl_absorpt_correction_T_min 0.8441
_exptl_absorpt_correction_type psi-scan
_exptl_crystal_colour colorless
_exptl_crystal_density_diffrn 1.184
_exptl_crystal_description prismatic
_exptl_crystal_size_max 0.35
_exptl_crystal_size_mid 0.30
_exptl_crystal_size_min 0.10
_refine_diff_density_max 0.17
_refine_diff_density_min -0.17
_refine_ls_extinction_coef 2.61694E-5
_refine_ls_extinction_method secondary
_refine_ls_goodness_of_fit_obs 1.45
_refine_ls_hydrogen_treatment noref
_refine_ls_number_parameters 208
_refine_ls_number_reflns 1195
_refine_ls_R_factor_obs 0.045
_refine_ls_shift/esd_max 0.03
_refine_ls_structure_factor_coef F
_refine_ls_weighting_details 'w = 1/\s^2^(F)'
_refine_ls_weighting_scheme calc
_refine_ls_wR_factor_obs 0.071
_reflns_number_observed 1195
_reflns_number_total 1419
_reflns_observed_criterion I>3\s(I)
_cod_data_source_file oh1073.cif
_cod_data_source_block oh1073a
_cod_depositor_comments
;
The following automatic conversions were performed:

'_refine_ls_weighting_scheme' value 'w = 1/\s^2^(F)' was changed to
'calc'. New tag '_refine_ls_weighting_details' was created. The value
of the new tag was set to 'w = 1/\s^2^(F)'.

Automatic conversion script
Id: cif_fix_values 3143 2015-03-26 13:38:13Z robertas 
;
_cod_original_cell_volume 873.0(2)
_cod_original_sg_symbol_Hall 'P 2y1'
_cod_original_sg_symbol_H-M 'P 21'
_cod_database_code 2004172

loop_
_symmetry_equiv_pos_as_xyz
x,y,z
-x,y+1/2,-z

loop_
_atom_site_label
_atom_site_fract_x
_atom_site_fract_y
_atom_site_fract_z
_atom_site_B_iso_or_equiv
N(1) 0.6557(3) 0.0000 0.5143(2) 5.23(7)
N(2) 0.3360(3) 0.1291(7) 0.3500(2) 4.72(7)
N(3) 0.3082(3) -0.1389(8) 0.2415(3) 5.21(7)
N(4) 0.1312(3) 0.0380(8) 0.2532(3) 5.67(8)
N(5) 0.0178(3) 0.2997(9) 0.3250(4) 6.67(10)
N(6) 0.8653(3) 0.0861(9) 0.4976(3) 7.8(1)
N(7) 0.3905(5) 0.225(1) 0.7375(5) 9.6(2)
C(1) 0.7352(3) 0.0918(8) 0.4555(3) 4.87(8)
C(2) 0.5285(3) 0.0126(8) 0.4752(3) 4.96(8)
C(3) 0.4743(3) 0.1085(7) 0.3795(3) 4.14(7)
C(4) 0.5582(3) 0.1995(8) 0.3171(3) 4.73(8)
C(5) 0.6887(4) 0.1924(8) 0.3558(3) 4.99(8)
C(6) 0.2578(3) 0.0106(8) 0.2817(3) 4.48(8)
C(7) 0.2286(4) -0.2753(9) 0.1712(4) 6.3(1)
C(8) 0.2995(6) -0.4628(10) 0.1645(4) 7.1(1)
C(9) 0.2784(6) -0.503(1) 0.0379(5) 7.8(1)
C(10) 0.370(1) -0.382(2) -0.0105(6) 12.2(3)
C(11) 0.313(2) -0.191(2) -0.0050(6) 15.6(4)
C(12) 0.1914(8) -0.226(1) 0.0433(7) 10.9(2)
C(13) 0.1511(7) -0.421(2) -0.0058(7) 12.1(2)
C(14) 0.0768(3) 0.1798(9) 0.2952(4) 5.23(9)
C(15) 0.2836(5) 0.2202(10) 0.7304(5) 7.5(1)
C(16) 0.1438(6) 0.221(2) 0.7296(10) 12.9(3)
H(2) 0.4699 -0.0424 0.5187 5.0000
H(2N) 0.2802 0.1987 0.4210 4.8000
H(3N) 0.3912 -0.1881 0.2616 5.2000
H(4) 0.5232 0.2681 0.2473 4.7000
H(5) 0.7474 0.2618 0.3153 5.0000
H(6Na) 0.8849 0.0128 0.5771 7.9000
H(6Nb) 0.9201 0.1412 0.4583 7.9000
H(7) 0.1515 -0.2907 0.2022 6.4000
H(8a) 0.3884 -0.4499 0.1970 7.1000
H(8b) 0.2598 -0.5533 0.2054 7.1000
H(9) 0.2866 -0.6299 0.0194 7.9000
H(10a) 0.3740 -0.4056 -0.0898 12.3000
H(10b) 0.4560 -0.3772 0.0314 12.3000
H(11a) 0.2850 -0.1211 -0.0786 15.6000
H(11b) 0.3638 -0.0953 0.0442 15.6000
H(12) 0.1238 -0.1266 0.0294 10.9000
H(13a) 0.0806 -0.4666 0.0230 12.2000
H(13b) 0.1310 -0.4122 -0.0888 12.2000
H(16a) 0.1261 0.2486 0.8076 12.9000
H(16b) 0.1017 0.3191 0.6816 12.9000
H(16c) 0.1054 0.1074 0.7069 12.9000

loop_
_geom_angle_atom_site_label_1
_geom_angle_atom_site_label_2
_geom_angle_atom_site_label_3
_geom_angle
_geom_angle_publ_flag
C(1) N(1) C(2) 117.0(3) yes
C(6) N(3) C(7) 122.2(3) yes
N(1) C(1) N(6) 117.3(3) yes
N(6) C(1) C(5) 120.3(3) yes
N(2) C(3) C(2) 120.9(3) yes
C(2) C(3) C(4) 117.8(3) yes
C(1) C(5) C(4) 119.1(3) yes
N(2) C(6) N(4) 122.3(4) yes
N(3) C(7) C(8) 112.8(4) yes
C(8) C(7) C(12) 101.2(4) yes
C(8) C(9) C(10) 106.0(5) yes
C(10) C(9) C(13) 103.3(8) yes
C(10) C(11) C(12) 103.5(8) yes
C(7) C(12) C(13) 99.6(7) yes
C(9) C(13) C(12) 93.7(5) yes
N(7) C(15) C(16) 175.7(8) yes
C(3) N(2) C(6) 124.2(3) yes
C(6) N(4) C(14) 120.0(3) yes
N(1) C(1) C(5) 122.3(3) yes
N(1) C(2) C(3) 124.8(3) yes
N(2) C(3) C(4) 121.1(3) yes
C(3) C(4) C(5) 119.0(3) yes
N(2) C(6) N(3) 119.6(3) yes
N(3) C(6) N(4) 118.1(3) yes
N(3) C(7) C(12) 115.5(5) yes
C(7) C(8) C(9) 103.3(5) yes
C(8) C(9) C(13) 104.1(5) yes
C(9) C(10) C(11) 103.5(8) yes
C(7) C(12) C(11) 108.9(5) yes
C(11) C(12) C(13) 101.6(8) yes
N(4) C(14) N(5) 173.2(4) yes
C(3) N(2) H(2N) 117.2 no
C(6) N(3) H(3N) 129.0 no
C(1) N(6) H(6Nb) 119.0 no
H(6Nb) N(6) H(6Na) 129.5 no
C(3) C(2) H(2) 116.5 no
C(5) C(4) H(4) 120.7 no
C(4) C(5) H(5) 119.4 no
C(8) C(7) H(7) 111.3 no
C(7) C(8) H(8a) 109.8 no
C(9) C(8) H(8a) 113.1 no
H(8a) C(8) H(8b) 110.1 no
C(10) C(9) H(9) 112.9 no
C(9) C(10) H(10b) 115.9 no
C(11) C(10) H(10b) 106.8 no
H(10b) C(10) H(10a) 108.0 no
C(10) C(11) H(11a) 118.8 no
C(12) C(11) H(11a) 105.9 no
C(7) C(12) H(12) 112.4 no
C(13) C(12) H(12) 116.6 no
C(9) C(13) H(13a) 117.0 no
C(12) C(13) H(13a) 111.7 no
C(15) C(16) H(16a) 109.8 no
C(15) C(16) H(16C) 112.3 no
H(16a) C(16) H(16c) 107.8 no
C(6) N(2) H(2N) 111.3 no
C(7) N(3) H(3N) 107.8 no
C(1) N(6) H(6Na) 111.6 no
N(1) C(2) H(2) 118.6 no
C(3) C(4) H(4) 120.3 no
C(1) C(5) H(5) 121.4 no
N(3) C(7) H(7) 107.4 no
C(12) C(7) H(7) 108.5 no
C(7) C(8) H(8b) 108.7 no
C(9) C(8) H(8b) 111.7 no
C(8) C(9) H(9) 114.5 no
C(13) C(9) H(9) 115.0 no
C(9) C(10) H(10a) 114.4 no
C(11) C(10) H(10a) 106.6 no
C(10) C(11) H(11b) 118.9 no
C(12) C(11) H(11b) 107.2 no
H(11b) C(11) H(11a) 101.6 no
C(11) C(12) H(12) 116.0 no
C(9) C(13) H(13b) 114.2 no
C(12) C(13) H(13b) 108.7 no
H(13b) C(13) H(13a) 110.2 no
C(15) C(16) H(16b) 111.3 no
H(16a) C(16) H(16b) 105.2 no
H(16b) C(16) H(16c) 110.1 no

loop_
_geom_bond_atom_site_label_1
_geom_bond_atom_site_label_2
_geom_bond_distance
_geom_bond_publ_flag
N(1) C(1) 1.342(5) yes
N(2) C(3) 1.433(4) yes
N(3) C(6) 1.320(5) yes
N(4) C(6) 1.320(5) yes
N(5) C(14) 1.149(6) yes
N(7) C(15) 1.104(6) yes
C(2) C(3) 1.362(5) yes
C(4) C(5) 1.361(5) yes
C(7) C(12) 1.536(10) yes
C(9) C(10) 1.480(10) yes
C(10) C(11) 1.50(2) yes
C(12) C(13) 1.550(10) yes
N(1) C(2) 1.332(5) yes
N(2) C(6) 1.349(5) yes
N(3) C(7) 1.452(6) yes
N(4) C(14) 1.306(6) yes
N(6) C(1) 1.364(5) yes
C(1) C(5) 1.397(6) yes
C(3) C(4) 1.398(5) yes
C(7) C(8) 1.547(7) yes
C(8) C(9) 1.502(7) yes
C(9) C(13) 1.466(10) yes
C(11) C(12) 1.490(10) yes
C(15) C(16) 1.456(8) yes
N(2) H(2N) 1.21 no
N(6) H(6Nb) 0.89 no
C(2) H(2) 0.95 no
C(5) H(5) 0.98 no
C(8) H(8a) 0.95 no
C(9) H(9) 0.94 no
C(10) H(10a) 0.96 no
C(11) H(11a) 1.01 no
C(13) H(13b) 0.97 no
C(16) H(16a) 0.99 no
C(16) H(16c) 0.93 no
N(3) H(3N) 0.93 no
N(6) H(6Na) 1.07 no
C(4) H(4) 0.98 no
C(7) H(7) 0.94 no
C(8) H(8b) 0.95 no
C(10) H(10b) 0.95 no
C(11) H(11b) 1.00 no
C(12) H(12) 1.00 no
C(13) H(13a) 0.92 no
C(16) H(16b) 0.96 no

loop_
_geom_torsion_atom_site_label_1
_geom_torsion_atom_site_label_2
_geom_torsion_atom_site_label_3
_geom_torsion_atom_site_label_4
_geom_torsion
_geom_torsion_publ_flag
N(1) C(1) C(5) C(4) 0.6(6) yes
N(1) C(2) C(3) C(4) 0.5(6) yes
N(2) C(6) N(3) C(7) 177.6(4) yes
N(3) C(6) N(2) C(3) 2.6(5) yes
N(3) C(7) C(8) C(9) -130.7(5) yes
N(3) C(7) C(12) C(13) 162.3(5) yes
N(4) C(6) N(3) C(7) -2.2(6) yes
N(6) C(1) N(1) C(2) 177.3(4) yes
C(1) N(1) C(2) C(3) 1.2(6) yes
C(2) N(1) C(1) C(5) -1.8(6) yes
C(2) C(3) C(4) C(5) -1.6(6) yes
C(6) N(3) C(7) C(8) -162.9(4) yes
C(7) C(8) C(9) C(10) 77.0(7) yes
C(7) C(12) C(11) C(10) 72.3(8) yes
C(8) C(7) C(12) C(11) -65.8(8) yes
C(8) C(9) C(10) C(11) -71.7(8) yes
C(9) C(8) C(7) C(12) -6.7(6) yes
C(9) C(13) C(12) C(11) 53.2(8) yes
C(10) C(11) C(12) C(13) -32.2(8) yes
N(1) C(2) C(3) N(2) -174.0(4) yes
N(2) C(3) C(4) C(5) 172.8(4) yes
N(2) C(6) N(4) C(14) -2.8(6) yes
N(3) C(6) N(4) C(14) 177.0(4) yes
N(3) C(7) C(12) C(11) 56.4(8) yes
N(4) C(6) N(2) C(3) -177.6(3) yes
N(5) C(14) N(4) C(6) 173(3) yes
N(6) C(1) C(5) C(4) -178.4(4) yes
C(1) C(5) C(4) C(3) 1.1(6) yes
C(2) C(3) N(2) C(6) -90.9(4) yes
C(4) C(3) N(2) C(6) 94.8(5) yes
C(6) N(3) C(7) C(12) 81.4(6) yes
C(7) C(8) C(9) C(13) -31.6(7) yes
C(7) C(12) C(13) C(9) -58.5(7) yes
C(8) C(7) C(12) C(13) 40.1(7) yes
C(8) C(9) C(13) C(12) 55.4(8) yes
C(9) C(10) C(11) C(12) -1.7(9) yes
C(10) C(9) C(13) C(12) -55.1(8) yes
C(11) C(10) C(9) C(13) 37.4(7) yes
